data_7106483
loop_
_publ_author_name
'Ralf Haiges'
'Katarzyna M. Blazewska'
'Boris A. Kashemirov'
'Frank H. Ebetino'
'Charles E. McKenna'

_publ_section_title
;
 A serendipitous phosphonocarboxylate complex of boron: when vessel
 becomes reagent
;
_journal_coden_Cambridge 0182
_journal_name_full Chem.Commun.
_journal_page_first 6395
_journal_paper_doi 10.1039/c1cc10876j
_journal_volume 47
_journal_year 2011
_chemical_formula_sum 'C20 H20 B N4 O13 P2'
_chemical_formula_weight 597.15
_chemical_name_systematic
;
?
;
_space_group_IT_number 2
_symmetry_cell_setting triclinic
_symmetry_space_group_name_Hall '-P 1'
_symmetry_space_group_name_H-M 'P -1'
_atom_sites_solution_hydrogens geom
_atom_sites_solution_primary direct
_atom_sites_solution_secondary difmap
_audit_creation_method SHELXL-97
_cell_angle_alpha 73.036(3)
_cell_angle_beta 79.538(3)
_cell_angle_gamma 84.082(3)
_cell_formula_units_Z 2
_cell_length_a 10.3622(7)
_cell_length_b 11.2452(8)
_cell_length_c 11.8058(9)
_cell_measurement_reflns_used 1382
_cell_measurement_temperature 143(2)
_cell_measurement_theta_max 23.23
_cell_measurement_theta_min 2.49
_cell_volume 1292.10(16)
_computing_cell_refinement 'Bruker SAINT'
_computing_data_collection 'Bruker SMART'
_computing_data_reduction 'Bruker SAINT'
_computing_molecular_graphics 'Bruker SHELXTL'
_computing_publication_material 'Bruker SHELXTL'
_computing_structure_refinement 'SHELXL-97 (Sheldrick, 1997)'
_computing_structure_solution 'SHELXS-97 (Sheldrick, 1990)'
_diffrn_ambient_temperature 143(2)
_diffrn_measured_fraction_theta_full 0.941
_diffrn_measured_fraction_theta_max 0.941
_diffrn_measurement_device_type 'Bruker APEX CCD'
_diffrn_measurement_method '\f and \w scans'
_diffrn_radiation_monochromator graphite
_diffrn_radiation_source 'fine-focus sealed tube'
_diffrn_radiation_type MoK\a
_diffrn_radiation_wavelength 0.71073
_diffrn_reflns_av_R_equivalents 0.0398
_diffrn_reflns_av_sigmaI/netI 0.1003
_diffrn_reflns_limit_h_max 13
_diffrn_reflns_limit_h_min -12
_diffrn_reflns_limit_k_max 14
_diffrn_reflns_limit_k_min -13
_diffrn_reflns_limit_l_max 15
_diffrn_reflns_limit_l_min 0
_diffrn_reflns_number 5588
_diffrn_reflns_theta_full 27.48
_diffrn_reflns_theta_max 27.48
_diffrn_reflns_theta_min 1.83
_diffrn_standards_number 0
_exptl_absorpt_coefficient_mu 0.243
_exptl_absorpt_correction_T_max 0.7456
_exptl_absorpt_correction_T_min 0.5923
_exptl_absorpt_correction_type multi-scan
_exptl_absorpt_process_details 'Bruker SADABS 2008/1'
_exptl_crystal_density_diffrn 1.535
_exptl_crystal_density_meas 0
_exptl_crystal_density_method 'not measured'
_exptl_crystal_description prism
_exptl_crystal_F_000 614
_exptl_crystal_size_max 0.15
_exptl_crystal_size_mid 0.12
_exptl_crystal_size_min 0.10
_refine_diff_density_max 0.681
_refine_diff_density_min -0.913
_refine_diff_density_rms 0.117
_refine_ls_extinction_method none
_refine_ls_goodness_of_fit_ref 1.013
_refine_ls_hydrogen_treatment mixed
_refine_ls_matrix_type full
_refine_ls_number_parameters 377
_refine_ls_number_reflns 5588
_refine_ls_number_restraints 0
_refine_ls_restrained_S_all 1.013
_refine_ls_R_factor_all 0.1142
_refine_ls_R_factor_gt 0.0777
_refine_ls_shift/su_max 3.564
_refine_ls_shift/su_mean 0.009
_refine_ls_structure_factor_coef Fsqd
_refine_ls_weighting_details 'calc w=1/[\s^2^(Fo^2^)+(0.1361P)^2^+0.0000P] where P=(Fo^2^+2Fc^2^)/3'
_refine_ls_weighting_scheme calc
_refine_ls_wR_factor_gt 0.2124
_refine_ls_wR_factor_ref 0.2362
_reflns_number_gt 3567
_reflns_number_total 5588
_reflns_threshold_expression >2sigma(I)
_cod_data_source_file c1cc10876j_1.txt
_cod_data_source_block kv89_0m
_cod_depositor_comments
;
The following automatic conversions were performed:

'_symmetry_cell_setting' value 'Triclinic' changed to 'triclinic'
according to the built-in table from CIF Core dictionary named
'cif_core.dic' version 2.4.1 from
2010-06-29.

'_exptl_absorpt_correction_type' value 'Multi-scan'
changed to 'multi-scan' according to the built-in table from CIF Core
dictionary named 'cif_core.dic' version 2.4.1 from 2010-06-29.

Automatic conversion script
Id: cif_fix_values 1673 2011-04-08 12:14:43Z adriana 
;
_cod_original_sg_symbol_H-M P-1
_cod_database_code 7106483

loop_
_symmetry_equiv_pos_as_xyz
'x, y, z'
'-x, -y, -z'

loop_
_atom_site_label
_atom_site_type_symbol
_atom_site_fract_x
_atom_site_fract_y
_atom_site_fract_z
_atom_site_U_iso_or_equiv
_atom_site_adp_type
_atom_site_occupancy
_atom_site_symmetry_multiplicity
_atom_site_calc_flag
_atom_site_refinement_flags
_atom_site_disorder_assembly
_atom_site_disorder_group
B1 B 0.8703(4) 0.7631(4) 0.2658(4) 0.0198(10) Uani 1 1 d . . .
C1 C 1.0091(4) 0.8509(4) 0.3518(4) 0.0238(10) Uani 1 1 d . . .
C2 C 0.9180(4) 0.9536(4) 0.2880(4) 0.0203(9) Uani 1 1 d . . .
C3 C 0.8360(4) 1.0190(4) 0.3797(4) 0.0237(9) Uani 1 1 d . . .
H3A H 0.8960 1.0524 0.4179 0.028 Uiso 1 1 calc R . .
H3B H 0.7814 1.0896 0.3372 0.028 Uiso 1 1 calc R . .
C4 C 0.7500(4) 0.9295(4) 0.4733(4) 0.0227(9) Uani 1 1 d . . .
C5 C 0.7652(4) 0.8627(4) 0.5876(4) 0.0237(9) Uani 1 1 d . . .
H5 H 0.8365 0.8662 0.6267 0.028 Uiso 1 1 calc R . .
C6 C 0.5767(4) 0.8084(4) 0.5574(4) 0.0244(9) Uani 1 1 d . . .
C7 C 0.4577(4) 0.7594(4) 0.5624(5) 0.0300(10) Uani 1 1 d . . .
H7 H 0.4213 0.6980 0.6318 0.036 Uiso 1 1 calc R . .
C8 C 0.3945(4) 0.8008(4) 0.4666(5) 0.0358(12) Uani 1 1 d . . .
H8 H 0.3139 0.7665 0.4681 0.043 Uiso 1 1 calc R . .
C9 C 0.4468(4) 0.8948(4) 0.3635(5) 0.0330(11) Uani 1 1 d . . .
H9 H 0.4003 0.9254 0.2975 0.040 Uiso 1 1 calc R . .
C10 C 0.5644(4) 0.9406(4) 0.3606(4) 0.0274(10) Uani 1 1 d . . .
H10 H 0.6010 1.0027 0.2919 0.033 Uiso 1 1 calc R . .
C11 C 0.7440(4) 0.5909(4) 0.3053(4) 0.0254(10) Uani 1 1 d . . .
C12 C 0.8296(4) 0.6064(4) 0.1826(4) 0.0211(9) Uani 1 1 d . . .
C13 C 0.9275(4) 0.4929(4) 0.1847(4) 0.0256(9) Uani 1 1 d . . .
H13A H 0.8777 0.4168 0.2055 0.031 Uiso 1 1 calc R . .
H13B H 0.9790 0.5029 0.1035 0.031 Uiso 1 1 calc R . .
C14 C 1.0193(4) 0.4763(4) 0.2716(4) 0.0226(9) Uani 1 1 d . . .
C15 C 1.0167(4) 0.4029(4) 0.3851(4) 0.0270(10) Uani 1 1 d . . .
H15 H 0.9507 0.3462 0.4273 0.032 Uiso 1 1 calc R . .
C16 C 1.1955(4) 0.5096(4) 0.3464(4) 0.0261(10) Uani 1 1 d . . .
C17 C 1.3112(4) 0.5604(4) 0.3487(4) 0.0289(10) Uani 1 1 d . . .
H17 H 1.3539 0.5351 0.4173 0.035 Uiso 1 1 calc R . .
C18 C 1.3605(4) 0.6482(4) 0.2475(5) 0.0346(11) Uani 1 1 d . . .
H18 H 1.4395 0.6857 0.2449 0.041 Uiso 1 1 calc R . .
C19 C 1.2959(4) 0.6841(4) 0.1469(4) 0.0348(11) Uani 1 1 d . . .
H19 H 1.3318 0.7460 0.0777 0.042 Uiso 1 1 calc R . .
C20 C 1.1830(4) 0.6322(4) 0.1464(4) 0.0291(10) Uani 1 1 d . . .
H20 H 1.1395 0.6574 0.0783 0.035 Uiso 1 1 calc R . .
H21 H 1.135(4) 0.974(4) 0.141(4) 0.000(12) Uiso 1 1 d . . .
H22 H 0.837(6) 0.707(6) -0.070(6) 0.05(2) Uiso 1 1 d . . .
H23 H 0.512(5) 0.567(5) 0.846(5) 0.031(14) Uiso 1 1 d . . .
H24 H 0.601(10) 0.558(9) 0.939(10) 0.16(4) Uiso 1 1 d . . .
N1 N 0.6298(3) 0.8970(3) 0.4566(3) 0.0218(8) Uani 1 1 d . . .
N2 N 0.6588(3) 0.7891(3) 0.6363(3) 0.0268(8) Uani 1 1 d . . .
H2 H 0.6471 0.7372 0.7089 0.032 Uiso 1 1 calc R . .
N3 N 1.1337(3) 0.5423(3) 0.2476(3) 0.0228(8) Uani 1 1 d . . .
N4 N 1.1229(3) 0.4220(3) 0.4303(3) 0.0273(9) Uani 1 1 d . . .
H4 H 1.1411 0.3834 0.5024 0.033 Uiso 1 1 calc R . .
O1 O 0.8357(3) 0.8944(3) 0.2402(3) 0.0236(7) Uani 1 1 d . . .
O2 O 0.9847(3) 0.7437(2) 0.3330(3) 0.0213(6) Uani 1 1 d . . .
O3 O 1.0890(3) 0.8605(3) 0.4094(3) 0.0288(7) Uani 1 1 d . . .
O4 O 1.1050(4) 0.9746(4) 0.0940(4) 0.0476(11) Uani 1 1 d . . .
O5 O 1.0773(3) 1.1525(3) 0.1982(3) 0.0316(8) Uani 1 1 d . . .
O6 O 0.9149(3) 1.1278(3) 0.0753(3) 0.0350(8) Uani 1 1 d . . .
O7 O 0.8975(3) 0.7159(2) 0.1611(2) 0.0211(6) Uani 1 1 d . . .
O8 O 0.7645(3) 0.6835(3) 0.3480(3) 0.0228(7) Uani 1 1 d . . .
O9 O 0.6718(3) 0.5082(3) 0.3573(3) 0.0324(8) Uani 1 1 d . . .
O10 O 0.8306(3) 0.6486(3) -0.0553(3) 0.0286(8) Uani 1 1 d . . .
O11 O 0.6608(3) 0.5144(3) 0.0804(3) 0.0273(7) Uani 1 1 d . . .
O12 O 0.6386(3) 0.7445(3) 0.0650(3) 0.0283(7) Uani 1 1 d . . .
O13 O 0.5785(4) 0.6047(3) 0.8437(3) 0.0381(9) Uani 1 1 d . . .
P1 P 1.01672(11) 1.05996(10) 0.15837(11) 0.0278(3) Uani 1 1 d . . .
P2 P 0.72901(10) 0.62967(10) 0.06324(10) 0.0223(3) Uani 1 1 d . . .

loop_
_atom_site_aniso_label
_atom_site_aniso_U_11
_atom_site_aniso_U_22
_atom_site_aniso_U_33
_atom_site_aniso_U_23
_atom_site_aniso_U_13
_atom_site_aniso_U_12
B1 0.017(2) 0.020(2) 0.022(2) -0.0052(18) -0.0030(18) -0.0049(17)
C1 0.020(2) 0.025(2) 0.022(2) 0.0019(17) -0.0039(17) -0.0059(17)
C2 0.0195(19) 0.0174(19) 0.022(2) -0.0030(16) -0.0026(16) -0.0037(16)
C3 0.024(2) 0.020(2) 0.028(2) -0.0047(17) -0.0080(18) -0.0027(16)
C4 0.0185(19) 0.023(2) 0.030(2) -0.0117(18) -0.0058(17) -0.0014(16)
C5 0.022(2) 0.024(2) 0.025(2) -0.0053(17) -0.0043(17) 0.0016(16)
C6 0.024(2) 0.019(2) 0.029(2) -0.0054(17) -0.0024(17) -0.0012(16)
C7 0.021(2) 0.026(2) 0.042(3) -0.014(2) 0.0036(19) -0.0022(18)
C8 0.021(2) 0.037(3) 0.058(3) -0.031(2) 0.002(2) -0.0064(19)
C9 0.031(2) 0.034(3) 0.040(3) -0.018(2) -0.015(2) 0.010(2)
C10 0.027(2) 0.023(2) 0.037(3) -0.0153(19) -0.0089(19) 0.0023(17)
C11 0.025(2) 0.022(2) 0.028(2) -0.0026(18) -0.0079(18) -0.0032(17)
C12 0.020(2) 0.021(2) 0.023(2) -0.0065(16) -0.0062(16) 0.0015(16)
C13 0.025(2) 0.025(2) 0.028(2) -0.0076(18) -0.0063(18) -0.0012(17)
C14 0.020(2) 0.0176(19) 0.029(2) -0.0060(17) -0.0047(17) 0.0023(15)
C15 0.027(2) 0.024(2) 0.027(2) -0.0020(18) -0.0055(18) 0.0013(18)
C16 0.031(2) 0.026(2) 0.021(2) -0.0057(18) -0.0081(18) 0.0074(18)
C17 0.023(2) 0.037(3) 0.030(3) -0.014(2) -0.0069(18) 0.0012(19)
C18 0.022(2) 0.036(3) 0.046(3) -0.015(2) 0.000(2) -0.0023(19)
C19 0.029(2) 0.038(3) 0.028(3) 0.000(2) 0.0032(19) -0.004(2)
C20 0.033(2) 0.029(2) 0.021(2) -0.0005(18) -0.0047(18) 0.0018(19)
N1 0.0244(17) 0.0202(17) 0.0190(18) -0.0038(14) -0.0026(14) 0.0010(14)
N2 0.0273(18) 0.0256(19) 0.025(2) -0.0032(15) -0.0037(15) -0.0007(15)
N3 0.0195(17) 0.0208(17) 0.028(2) -0.0057(15) -0.0048(14) 0.0005(14)
N4 0.0242(18) 0.0230(19) 0.027(2) 0.0030(15) -0.0034(15) 0.0034(15)
O1 0.0220(14) 0.0213(15) 0.0276(17) -0.0038(12) -0.0105(12) 0.0006(11)
O2 0.0212(14) 0.0180(14) 0.0249(16) -0.0039(12) -0.0083(12) 0.0003(11)
O3 0.0275(16) 0.0296(17) 0.0312(18) -0.0048(14) -0.0129(14) -0.0060(13)
O4 0.058(3) 0.036(2) 0.045(3) -0.012(2) 0.005(2) -0.0118(19)
O5 0.0307(16) 0.0293(16) 0.0279(17) 0.0053(13) -0.0047(13) -0.0092(13)
O6 0.055(2) 0.0240(16) 0.0275(18) -0.0013(13) -0.0176(16) -0.0060(15)
O7 0.0200(14) 0.0222(15) 0.0211(15) -0.0052(12) -0.0028(11) -0.0043(11)
O8 0.0198(14) 0.0253(15) 0.0206(15) -0.0040(12) -0.0003(11) -0.0009(12)
O9 0.0391(18) 0.0289(17) 0.0285(18) -0.0038(13) -0.0019(14) -0.0168(14)
O10 0.0298(17) 0.0255(19) 0.0291(19) -0.0068(15) -0.0016(13) -0.0035(15)
O11 0.0232(15) 0.0283(16) 0.0300(17) -0.0026(13) -0.0103(13) -0.0050(12)
O12 0.0231(15) 0.0282(16) 0.0326(18) -0.0058(13) -0.0092(13) 0.0035(12)
O13 0.038(2) 0.0378(19) 0.034(2) 0.0053(15) -0.0111(16) -0.0161(16)
P1 0.0293(6) 0.0215(6) 0.0272(7) 0.0002(5) -0.0009(5) -0.0040(5)
P2 0.0215(5) 0.0213(6) 0.0239(6) -0.0039(4) -0.0066(4) -0.0024(4)

loop_
_atom_type_symbol
_atom_type_description
_atom_type_scat_dispersion_real
_atom_type_scat_dispersion_imag
_atom_type_scat_source
C C 0.0033 0.0016 'International Tables Vol C Tables 4.2.6.8 and 6.1.1.4'
H H 0.0000 0.0000 'International Tables Vol C Tables 4.2.6.8 and 6.1.1.4'
B B 0.0013 0.0007 'International Tables Vol C Tables 4.2.6.8 and 6.1.1.4'
N N 0.0061 0.0033 'International Tables Vol C Tables 4.2.6.8 and 6.1.1.4'
O O 0.0106 0.0060 'International Tables Vol C Tables 4.2.6.8 and 6.1.1.4'
P P 0.1023 0.0942 'International Tables Vol C Tables 4.2.6.8 and 6.1.1.4'

loop_
_geom_angle_atom_site_label_1
_geom_angle_atom_site_label_2
_geom_angle_atom_site_label_3
_geom_angle
_geom_angle_site_symmetry_1
_geom_angle_site_symmetry_3
_geom_angle_publ_flag
O1 B1 O7 114.6(3) . . ?
O1 B1 O8 113.5(3) . . ?
O7 B1 O8 104.1(3) . . ?
O1 B1 O2 104.8(3) . . ?
O7 B1 O2 113.5(3) . . ?
O8 B1 O2 106.3(3) . . ?
O3 C1 O2 124.4(4) . . ?
O3 C1 C2 127.5(4) . . ?
O2 C1 C2 108.1(3) . . ?
O1 C2 C1 106.0(3) . . ?
O1 C2 C3 111.1(3) . . ?
C1 C2 C3 109.6(3) . . ?
O1 C2 P1 106.6(3) . . ?
C1 C2 P1 109.0(3) . . ?
C3 C2 P1 114.2(3) . . ?
C4 C3 C2 110.4(3) . . ?
C5 C4 N1 105.5(4) . . ?
C5 C4 C3 131.1(4) . . ?
N1 C4 C3 123.5(4) . . ?
C4 C5 N2 108.2(4) . . ?
N2 C6 N1 106.7(4) . . ?
N2 C6 C7 132.6(4) . . ?
N1 C6 C7 120.7(4) . . ?
C8 C7 C6 118.7(4) . . ?
C7 C8 C9 121.0(4) . . ?
C10 C9 C8 119.1(4) . . ?
C9 C10 N1 120.0(4) . . ?
O9 C11 O8 124.7(4) . . ?
O9 C11 C12 126.6(4) . . ?
O8 C11 C12 108.7(3) . . ?
O7 C12 C11 105.4(3) . . ?
O7 C12 C13 110.5(3) . . ?
C11 C12 C13 110.3(3) . . ?
O7 C12 P2 108.4(3) . . ?
C11 C12 P2 111.5(3) . . ?
C13 C12 P2 110.6(3) . . ?
C14 C13 C12 113.0(4) . . ?
C15 C14 N3 104.7(4) . . ?
C15 C14 C13 131.6(4) . . ?
N3 C14 C13 123.8(4) . . ?
C14 C15 N4 110.1(4) . . ?
N4 C16 N3 106.1(4) . . ?
N4 C16 C17 131.1(4) . . ?
N3 C16 C17 122.8(4) . . ?
C18 C17 C16 116.6(4) . . ?
C17 C18 C19 120.8(4) . . ?
C20 C19 C18 121.6(4) . . ?
C19 C20 N3 117.9(4) . . ?
C10 N1 C6 120.5(4) . . ?
C10 N1 C4 129.9(4) . . ?
C6 N1 C4 109.6(3) . . ?
C6 N2 C5 110.0(3) . . ?
C16 N3 C20 120.3(4) . . ?
C16 N3 C14 110.1(3) . . ?
C20 N3 C14 129.6(4) . . ?
C16 N4 C15 109.1(4) . . ?
C2 O1 B1 110.5(3) . . ?
C1 O2 B1 110.4(3) . . ?
C12 O7 B1 110.4(3) . . ?
C11 O8 B1 110.8(3) . . ?
O5 P1 O4 119.4(2) . . ?
O5 P1 O6 109.81(17) . . ?
O4 P1 O6 106.8(2) . . ?
O5 P1 C2 110.48(19) . . ?
O4 P1 C2 105.0(2) . . ?
O6 P1 C2 104.28(18) . . ?
O11 P2 O12 114.79(17) . . ?
O11 P2 O10 107.5(2) . . ?
O12 P2 O10 112.40(19) . . ?
O11 P2 C12 109.71(18) . . ?
O12 P2 C12 107.17(18) . . ?
O10 P2 C12 104.81(18) . . ?

loop_
_geom_bond_atom_site_label_1
_geom_bond_atom_site_label_2
_geom_bond_distance
_geom_bond_site_symmetry_2
_geom_bond_publ_flag
B1 O1 1.438(5) . ?
B1 O7 1.454(6) . ?
B1 O8 1.502(5) . ?
B1 O2 1.507(5) . ?
C1 O3 1.195(5) . ?
C1 O2 1.343(5) . ?
C1 C2 1.522(5) . ?
C2 O1 1.414(5) . ?
C2 C3 1.561(6) . ?
C2 P1 1.854(4) . ?
C3 C4 1.486(6) . ?
C4 C5 1.368(6) . ?
C4 N1 1.396(5) . ?
C5 N2 1.382(5) . ?
C6 N2 1.331(5) . ?
C6 N1 1.377(5) . ?
C6 C7 1.387(6) . ?
C7 C8 1.350(7) . ?
C8 C9 1.421(7) . ?
C9 C10 1.362(6) . ?
C10 N1 1.368(5) . ?
C11 O9 1.202(5) . ?
C11 O8 1.332(5) . ?
C11 C12 1.527(6) . ?
C12 O7 1.417(5) . ?
C12 C13 1.544(6) . ?
C12 P2 1.844(4) . ?
C13 C14 1.483(6) . ?
C14 C15 1.350(6) . ?
C14 N3 1.405(5) . ?
C15 N4 1.368(6) . ?
C16 N4 1.353(5) . ?
C16 N3 1.370(5) . ?
C16 C17 1.388(6) . ?
C17 C18 1.363(7) . ?
C18 C19 1.405(7) . ?
C19 C20 1.362(7) . ?
C20 N3 1.375(5) . ?
O4 P1 1.526(4) . ?
O5 P1 1.492(4) . ?
O6 P1 1.559(3) . ?
O10 P2 1.565(3) . ?
O11 P2 1.485(3) . ?
O12 P2 1.518(3) . ?
